data_7160108
loop_
_publ_author_name
'Alka&#x15f;, Adil'
'Kofsky, Joshua M.'
'Sullivan, Em C.'
'Nebel, Daisy'
'Robertson, Katherine N.'
'Capicciotti, Chantelle J.'
'Jakeman, David L.'
'Johnson, Erin R.'
'Thompson, Alison'

_publ_section_title
;
 BODIPYs &#x3b1;-appended with distyryl-linked aryl bisboronic acids:
 single-step cell staining and turn-on fluorescence binding with
 D-glucose.
;
_journal_issue 36
_journal_name_full 'Organic &amp; biomolecular chemistry'
_journal_page_first 7448
_journal_page_last 7459
_journal_paper_doi 10.1039/d4ob01013b
_journal_volume 22
_journal_year 2024
_chemical_formula_moiety 'C31 H29 B Br2 F2 N2, C H2 Cl2'
_chemical_formula_sum 'C32 H31 B Br2 Cl2 F2 N2'
_chemical_formula_weight 723.12
_space_group_crystal_system triclinic
_space_group_IT_number 2
_space_group_name_Hall '-P 1'
_space_group_name_H-M_alt 'P -1'
_atom_sites_solution_hydrogens geom
_atom_sites_solution_primary 'dual space'
_audit_creation_method SHELXL-2018/3
_audit_update_record
;
2024-01-28 deposited with the CCDC.	2024-08-13 downloaded from the CCDC.
;
_cell_angle_alpha 109.188(2)
_cell_angle_beta 114.3958(14)
_cell_angle_gamma 95.4451(15)
_cell_formula_units_Z 2
_cell_length_a 10.9103(4)
_cell_length_b 12.9379(5)
_cell_length_c 13.0853(6)
_cell_measurement_reflns_used 9909
_cell_measurement_temperature 125(2)
_cell_measurement_theta_max 31.3960
_cell_measurement_theta_min 2.3550
_cell_volume 1530.52(11)
_computing_cell_refinement 'SAINT V8.40B (Bruker AXS LLC, 2019)'
_computing_data_collection 'Bruker Instrument Service v8.5.0.11 RC8'
_computing_data_reduction 'SAINT V8.40B (Bruker AXS LLC, 2019)'
_computing_structure_refinement 'SHELXL-2018/3 (Sheldrick, 2018)'
_computing_structure_solution 'SHELXT-2014 (Sheldrick, 2015)'
_diffrn_ambient_temperature 125(2)
_diffrn_detector '100 \\times 140 mm^2^ CMOS sensor'
_diffrn_detector_area_resol_mean 7.3910
_diffrn_detector_type 'Bruker PHOTON III'
_diffrn_measured_fraction_theta_full 1.000
_diffrn_measured_fraction_theta_max 1.000
_diffrn_measurement_device '\k--geometry diffractometer'
_diffrn_measurement_device_type 'Bruker D8 VENTURE'
_diffrn_radiation_monochromator 'multilayer mirror'
_diffrn_radiation_type MoK\a
_diffrn_radiation_wavelength 0.71073
_diffrn_reflns_av_R_equivalents 0.0516
_diffrn_reflns_av_unetI/netI 0.0314
_diffrn_reflns_Laue_measured_fraction_full 1.000
_diffrn_reflns_Laue_measured_fraction_max 1.000
_diffrn_reflns_limit_h_max 16
_diffrn_reflns_limit_h_min -16
_diffrn_reflns_limit_k_max 19
_diffrn_reflns_limit_k_min -19
_diffrn_reflns_limit_l_max 20
_diffrn_reflns_limit_l_min -20
_diffrn_reflns_number 114108
_diffrn_reflns_point_group_measured_fraction_full 1.000
_diffrn_reflns_point_group_measured_fraction_max 1.000
_diffrn_reflns_theta_full 25.242
_diffrn_reflns_theta_max 33.140
_diffrn_reflns_theta_min 1.870
_diffrn_source_current 1.4
_diffrn_source_power 0.07
_diffrn_source_type 'Incoatec I\mS 3.0'
_diffrn_source_voltage 50
_exptl_absorpt_coefficient_mu 2.861
_exptl_absorpt_correction_T_max 0.5676
_exptl_absorpt_correction_T_min 0.4648
_exptl_absorpt_correction_type multi-scan
_exptl_absorpt_process_details
;
Krause, L., Herbst-Irmer, R., Sheldrick, G. M., Stalke, D. (2015).
"Comparison of silver and molybdenum microfocus X-ray sources for
single-crystal structure determination"
J. Appl. Cryst. 48, 3-10.
;
_exptl_crystal_colour 'dark blue'
_exptl_crystal_density_diffrn 1.569
_exptl_crystal_description plate
_exptl_crystal_F_000 728
_exptl_crystal_size_max 0.148
_exptl_crystal_size_mid 0.123
_exptl_crystal_size_min 0.022
_refine_diff_density_max 0.891
_refine_diff_density_min -1.270
_refine_diff_density_rms 0.080
_refine_ls_extinction_method none
_refine_ls_goodness_of_fit_ref 1.033
_refine_ls_hydrogen_treatment constr
_refine_ls_matrix_type full
_refine_ls_number_parameters 431
_refine_ls_number_reflns 11673
_refine_ls_number_restraints 64
_refine_ls_restrained_S_all 1.032
_refine_ls_R_factor_all 0.0614
_refine_ls_R_factor_gt 0.0356
_refine_ls_shift/su_max 0.001
_refine_ls_shift/su_mean 0.000
_refine_ls_structure_factor_coef Fsqd
_refine_ls_weighting_details 'w=1/[\s^2^(Fo^2^)+(0.0267P)^2^+1.4214P] where P=(Fo^2^+2Fc^2^)/3'
_refine_ls_weighting_scheme calc
_refine_ls_wR_factor_gt 0.0730
_refine_ls_wR_factor_ref 0.0835
_reflns_Friedel_coverage 0.000
_reflns_number_gt 8733
_reflns_number_total 11673
_reflns_threshold_expression 'I > 2\s(I)'
_cod_data_source_file d4ob01013b2.cif
_cod_data_source_block Compound2_AT006B_AA1
_cod_depositor_comments 'Adding full bibliography for 7160107--7160111.cif.'
_cod_database_code 7160108
_shelx_shelxl_version_number 2018/3
_shelx_space_group_comment
;
The symmetry employed for this shelxl refinement is uniquely defined
by the following loop, which should always be used as a source of
symmetry information in preference to the above space-group names.
They are only intended as comments.
;
_shelx_estimated_absorpt_t_min 0.677
_shelx_estimated_absorpt_t_max 0.940
_diffrn_source_source 'microfocus sealed tube'

loop_
_space_group_symop_operation_xyz
'x, y, z'
'-x, -y, -z'

loop_
_atom_site_label
_atom_site_type_symbol
_atom_site_fract_x
_atom_site_fract_y
_atom_site_fract_z
_atom_site_U_iso_or_equiv
_atom_site_adp_type
_atom_site_occupancy
_atom_site_site_symmetry_order
_atom_site_calc_flag
_atom_site_refinement_flags_posn
_atom_site_refinement_flags_adp
_atom_site_refinement_flags_occupancy
_atom_site_disorder_assembly
_atom_site_disorder_group
Br1 Br 0.64713(2) 0.72171(2) 0.15819(2) 0.02868(5) Uani 1 1 d . . . . .
Br2 Br -0.19244(2) 0.02745(2) 0.16734(2) 0.03437(6) Uani 1 1 d . . . . .
F1 F 0.65976(10) 0.38873(9) 0.66851(10) 0.0219(2) Uani 1 1 d . . . . .
F2 F 0.74801(11) 0.27454(9) 0.55952(9) 0.0234(2) Uani 1 1 d . . . . .
N1 N 0.91037(14) 0.42012(12) 0.76077(13) 0.0178(3) Uani 1 1 d . . . . .
N2 N 0.75659(14) 0.24707(12) 0.73609(13) 0.0174(3) Uani 1 1 d . . . . .
B1 B 0.76480(19) 0.33230(16) 0.67646(17) 0.0179(3) Uani 1 1 d . . . . .
C1 C 0.96233(17) 0.51112(14) 0.74544(16) 0.0186(3) Uani 1 1 d . . . . .
C2 C 1.10046(17) 0.56859(14) 0.84343(16) 0.0197(3) Uani 1 1 d . . . . .
C3 C 1.13280(17) 0.50772(15) 0.91692(16) 0.0207(3) Uani 1 1 d . . . . .
C4 C 1.01442(17) 0.41512(14) 0.86388(15) 0.0190(3) Uani 1 1 d . . . . .
C5 C 0.99459(17) 0.32698(15) 0.89879(16) 0.0198(3) Uani 1 1 d . . . . .
H5 H 1.068725 0.323921 0.968127 0.024 Uiso 1 1 calc R U . . .
C6 C 0.86931(17) 0.24364(14) 0.83480(15) 0.0187(3) Uani 1 1 d . . . . .
C7 C 0.82817(18) 0.14907(15) 0.85706(16) 0.0203(3) Uani 1 1 d . . . . .
C8 C 0.68902(18) 0.09630(14) 0.77253(16) 0.0201(3) Uani 1 1 d . . . . .
C9 C 0.64561(17) 0.15949(14) 0.69817(15) 0.0178(3) Uani 1 1 d . . . . .
C10 C 0.88092(17) 0.53546(14) 0.64113(16) 0.0194(3) Uani 1 1 d . . . . .
H10 H 0.782059 0.508855 0.602731 0.023 Uiso 1 1 calc R U . . .
C11 C 0.93668(18) 0.59368(14) 0.59485(16) 0.0200(3) Uani 1 1 d . . . . .
H11 H 1.035698 0.619957 0.635405 0.024 Uiso 1 1 calc R U . . .
C12 C 0.86215(17) 0.62083(13) 0.48962(16) 0.0183(3) Uani 1 1 d . . . . .
C13 C 0.94083(18) 0.66937(14) 0.44673(16) 0.0201(3) Uani 1 1 d . . . . .
H13 H 1.039510 0.682688 0.486247 0.024 Uiso 1 1 calc R U . . .
C14 C 0.87726(18) 0.69811(15) 0.34807(17) 0.0217(3) Uani 1 1 d . . . . .
H14 H 0.931425 0.730115 0.319291 0.026 Uiso 1 1 calc R U . . .
C15 C 0.73333(18) 0.67957(14) 0.29170(16) 0.0201(3) Uani 1 1 d . . . . .
C16 C 0.65224(18) 0.63306(14) 0.33236(17) 0.0212(3) Uani 1 1 d . . . . .
H16 H 0.553843 0.621661 0.293408 0.025 Uiso 1 1 calc R U . . .
C17 C 0.71679(18) 0.60346(14) 0.43058(17) 0.0207(3) Uani 1 1 d . . . . .
H17 H 0.661771 0.570914 0.458349 0.025 Uiso 1 1 calc R U . . .
C18 C 1.19598(19) 0.67599(15) 0.86957(18) 0.0242(3) Uani 1 1 d . . . . .
H18A H 1.243199 0.723218 0.958989 0.029 Uiso 1 1 calc R U . . .
H18B H 1.139154 0.719142 0.827881 0.029 Uiso 1 1 calc R U . . .
C19 C 1.3072(2) 0.65634(18) 0.8280(2) 0.0311(4) Uani 1 1 d . . . . .
H19A H 1.363617 0.613085 0.868218 0.047 Uiso 1 1 calc R U . . .
H19B H 1.367599 0.729738 0.850410 0.047 Uiso 1 1 calc R U . . .
H19C H 1.261572 0.613624 0.738741 0.047 Uiso 1 1 calc R U . . .
C20 C 1.26574(19) 0.53397(17) 1.03105(17) 0.0265(4) Uani 1 1 d . . . . .
H20A H 1.333281 0.501125 1.009075 0.040 Uiso 1 1 calc R U . . .
H20B H 1.247097 0.501493 1.082773 0.040 Uiso 1 1 calc R U . . .
H20C H 1.304020 0.616498 1.076147 0.040 Uiso 1 1 calc R U . . .
C21 C 0.92224(19) 0.11519(17) 0.95403(18) 0.0260(4) Uani 1 1 d . . . . .
H21A H 0.866824 0.055944 0.960712 0.039 Uiso 1 1 calc R U . . .
H21B H 0.969994 0.181404 1.032905 0.039 Uiso 1 1 calc R U . . .
H21C H 0.991622 0.085992 0.932117 0.039 Uiso 1 1 calc R U . . .
C22 C 0.60584(19) -0.00879(15) 0.76362(19) 0.0248(4) Uani 1 1 d . . . . .
H22A H 0.668661 -0.056646 0.787250 0.030 Uiso 1 1 calc R U . . .
H22B H 0.533518 -0.052804 0.677194 0.030 Uiso 1 1 calc R U . . .
C23 C 0.5351(2) 0.01654(18) 0.8448(2) 0.0320(4) Uani 1 1 d . . . . .
H23A H 0.605956 0.060023 0.930602 0.048 Uiso 1 1 calc R U . . .
H23B H 0.484484 -0.055019 0.836448 0.048 Uiso 1 1 calc R U . . .
H23C H 0.469298 0.060868 0.819434 0.048 Uiso 1 1 calc R U . . .
C24 C 0.51168(17) 0.14462(14) 0.59851(16) 0.0196(3) Uani 1 1 d . . . . .
H24 H 0.509615 0.187839 0.551797 0.024 Uiso 1 1 calc R U . . .
C25 C 0.38945(18) 0.07542(15) 0.56539(16) 0.0220(3) Uani 1 1 d . . . . .
H25 H 0.391810 0.030202 0.610194 0.026 Uiso 1 1 calc R U . . .
C26 C 0.25347(17) 0.06343(14) 0.46691(16) 0.0194(3) Uani 1 1 d . . . . .
C27 C 0.23362(18) 0.12926(14) 0.39788(16) 0.0203(3) Uani 1 1 d . . . . .
H27 H 0.312003 0.182437 0.413039 0.024 Uiso 1 1 calc R U . . .
C28 C 0.10274(18) 0.11842(14) 0.30847(17) 0.0218(3) Uani 1 1 d . . . . .
H28 H 0.090802 0.163462 0.262293 0.026 Uiso 1 1 calc R U . . .
C29 C -0.01132(17) 0.04064(15) 0.28700(17) 0.0219(3) Uani 1 1 d . . . . .
C30 C 0.00386(19) -0.02673(16) 0.35199(18) 0.0265(4) Uani 1 1 d . . . . .
H30 H -0.075060 -0.080115 0.335690 0.032 Uiso 1 1 calc R U . . .
C31 C 0.13656(19) -0.01514(16) 0.44168(18) 0.0267(4) Uani 1 1 d . . . . .
H31 H 0.147924 -0.061386 0.486534 0.032 Uiso 1 1 calc R U . . .
C32A C 0.4064(16) 0.3648(9) 0.2475(8) 0.0290(17) Uani 0.570(16) 1 d D U P A 1
H32A H 0.342830 0.408348 0.266108 0.035 Uiso 0.570(16) 1 calc R U P A 1
H32B H 0.470342 0.413193 0.235208 0.035 Uiso 0.570(16) 1 calc R U P A 1
Cl1A Cl 0.5044(9) 0.3311(8) 0.3723(7) 0.0402(12) Uani 0.570(16) 1 d D U P A 1
Cl2A Cl 0.3077(7) 0.2405(4) 0.1119(5) 0.0405(14) Uani 0.570(16) 1 d D U P A 1
C32B C 0.3665(19) 0.3566(14) 0.2472(14) 0.046(4) Uani 0.277(16) 1 d D U P B 2
H32C H 0.409252 0.427476 0.246893 0.055 Uiso 0.277(16) 1 calc R U P B 2
H32D H 0.282271 0.366560 0.256415 0.055 Uiso 0.277(16) 1 calc R U P B 2
Cl1B Cl 0.483(2) 0.3367(17) 0.3718(16) 0.042(3) Uani 0.277(16) 1 d D U P B 2
Cl2B Cl 0.3159(10) 0.2443(8) 0.1060(9) 0.0337(15) Uani 0.277(16) 1 d D U P B 2
C32C C 0.408(6) 0.377(4) 0.254(4) 0.033(5) Uani 0.152(10) 1 d D U P C 3
H32E H 0.471176 0.385673 0.219268 0.040 Uiso 0.152(10) 1 calc R U P C 3
H32F H 0.376344 0.447379 0.272327 0.040 Uiso 0.152(10) 1 calc R U P C 3
Cl1C Cl 0.495(3) 0.3569(17) 0.3887(16) 0.034(2) Uani 0.152(10) 1 d D U P C 3
Cl2C Cl 0.2631(15) 0.2599(11) 0.1484(16) 0.062(4) Uani 0.152(10) 1 d D U P C 3

loop_
_atom_site_aniso_label
_atom_site_aniso_U_11
_atom_site_aniso_U_22
_atom_site_aniso_U_33
_atom_site_aniso_U_23
_atom_site_aniso_U_13
_atom_site_aniso_U_12
Br1 0.03063(10) 0.03036(10) 0.02788(10) 0.01813(8) 0.01134(8) 0.00884(7)
Br2 0.01898(8) 0.04029(12) 0.04393(12) 0.02650(10) 0.00851(8) 0.00413(7)
F1 0.0175(4) 0.0229(5) 0.0310(6) 0.0170(4) 0.0114(4) 0.0079(4)
F2 0.0248(5) 0.0253(5) 0.0194(5) 0.0100(4) 0.0101(4) 0.0024(4)
N1 0.0168(6) 0.0196(6) 0.0199(7) 0.0110(5) 0.0090(5) 0.0048(5)
N2 0.0172(6) 0.0180(6) 0.0198(7) 0.0104(5) 0.0091(5) 0.0053(5)
B1 0.0172(8) 0.0188(8) 0.0201(8) 0.0114(7) 0.0082(7) 0.0047(6)
C1 0.0200(7) 0.0164(7) 0.0220(8) 0.0084(6) 0.0119(6) 0.0043(6)
C2 0.0199(7) 0.0178(7) 0.0209(8) 0.0064(6) 0.0108(6) 0.0029(6)
C3 0.0188(7) 0.0221(8) 0.0207(8) 0.0078(6) 0.0097(6) 0.0045(6)
C4 0.0169(7) 0.0220(8) 0.0194(8) 0.0101(6) 0.0085(6) 0.0046(6)
C5 0.0187(7) 0.0244(8) 0.0192(8) 0.0120(7) 0.0089(6) 0.0071(6)
C6 0.0185(7) 0.0214(7) 0.0203(8) 0.0116(6) 0.0099(6) 0.0074(6)
C7 0.0222(7) 0.0226(8) 0.0244(8) 0.0146(7) 0.0138(7) 0.0096(6)
C8 0.0222(7) 0.0193(7) 0.0260(8) 0.0129(7) 0.0143(7) 0.0087(6)
C9 0.0191(7) 0.0170(7) 0.0210(8) 0.0092(6) 0.0113(6) 0.0059(6)
C10 0.0196(7) 0.0186(7) 0.0218(8) 0.0100(6) 0.0099(6) 0.0045(6)
C11 0.0196(7) 0.0179(7) 0.0242(8) 0.0093(6) 0.0112(6) 0.0046(6)
C12 0.0203(7) 0.0148(7) 0.0214(8) 0.0083(6) 0.0108(6) 0.0042(6)
C13 0.0204(7) 0.0180(7) 0.0257(8) 0.0102(6) 0.0129(7) 0.0061(6)
C14 0.0244(8) 0.0215(8) 0.0264(9) 0.0129(7) 0.0158(7) 0.0068(6)
C15 0.0240(8) 0.0172(7) 0.0212(8) 0.0101(6) 0.0104(6) 0.0074(6)
C16 0.0185(7) 0.0171(7) 0.0271(9) 0.0093(7) 0.0100(7) 0.0035(6)
C17 0.0205(7) 0.0172(7) 0.0271(9) 0.0105(6) 0.0130(7) 0.0026(6)
C18 0.0236(8) 0.0195(8) 0.0257(9) 0.0064(7) 0.0118(7) 0.0005(6)
C19 0.0245(9) 0.0307(10) 0.0359(11) 0.0099(8) 0.0167(8) 0.0005(7)
C20 0.0204(8) 0.0296(9) 0.0231(9) 0.0094(7) 0.0061(7) 0.0038(7)
C21 0.0256(8) 0.0320(9) 0.0304(9) 0.0217(8) 0.0139(7) 0.0128(7)
C22 0.0267(8) 0.0212(8) 0.0361(10) 0.0186(8) 0.0172(8) 0.0094(7)
C23 0.0322(10) 0.0344(10) 0.0465(12) 0.0265(10) 0.0256(9) 0.0115(8)
C24 0.0205(7) 0.0176(7) 0.0218(8) 0.0088(6) 0.0102(6) 0.0051(6)
C25 0.0229(8) 0.0199(8) 0.0236(8) 0.0107(7) 0.0102(7) 0.0036(6)
C26 0.0213(7) 0.0157(7) 0.0211(8) 0.0070(6) 0.0106(6) 0.0031(6)
C27 0.0199(7) 0.0166(7) 0.0253(8) 0.0091(6) 0.0114(6) 0.0026(6)
C28 0.0225(8) 0.0190(7) 0.0265(9) 0.0118(7) 0.0120(7) 0.0047(6)
C29 0.0179(7) 0.0211(8) 0.0263(9) 0.0107(7) 0.0093(6) 0.0046(6)
C30 0.0229(8) 0.0232(8) 0.0313(10) 0.0136(7) 0.0105(7) -0.0008(6)
C31 0.0248(8) 0.0250(9) 0.0297(9) 0.0150(7) 0.0106(7) 0.0012(7)
C32A 0.030(3) 0.021(3) 0.039(3) 0.018(2) 0.016(2) 0.007(2)
Cl1A 0.0456(15) 0.032(2) 0.0255(14) 0.0151(13) 0.0023(12) -0.0056(11)
Cl2A 0.036(2) 0.0277(13) 0.0373(19) 0.0161(12) -0.0006(13) -0.0023(11)
C32B 0.033(6) 0.035(5) 0.052(5) 0.009(4) 0.008(4) 0.015(5)
Cl1B 0.059(6) 0.019(4) 0.036(4) 0.011(3) 0.016(4) -0.011(4)
Cl2B 0.025(2) 0.051(4) 0.027(2) 0.018(2) 0.0118(17) 0.013(2)
C32C 0.033(7) 0.023(6) 0.039(6) 0.014(5) 0.012(6) 0.009(6)
Cl1C 0.044(4) 0.016(5) 0.025(3) 0.000(3) 0.014(3) -0.015(3)
Cl2C 0.040(4) 0.049(3) 0.061(5) 0.038(4) -0.015(4) -0.007(3)

loop_
_atom_type_symbol
_atom_type_description
_atom_type_scat_dispersion_real
_atom_type_scat_dispersion_imag
_atom_type_scat_source
C C 0.0033 0.0016 'International Tables Vol C Tables 4.2.6.8 and 6.1.1.4'
H H 0.0000 0.0000 'International Tables Vol C Tables 4.2.6.8 and 6.1.1.4'
B B 0.0013 0.0007 'International Tables Vol C Tables 4.2.6.8 and 6.1.1.4'
Br Br -0.2901 2.4595 'International Tables Vol C Tables 4.2.6.8 and 6.1.1.4'
Cl Cl 0.1484 0.1585 'International Tables Vol C Tables 4.2.6.8 and 6.1.1.4'
F F 0.0171 0.0103 'International Tables Vol C Tables 4.2.6.8 and 6.1.1.4'
N N 0.0061 0.0033 'International Tables Vol C Tables 4.2.6.8 and 6.1.1.4'

loop_
_geom_angle_atom_site_label_1
_geom_angle_atom_site_label_2
_geom_angle_atom_site_label_3
_geom_angle
_geom_angle_site_symmetry_1
_geom_angle_site_symmetry_3
_geom_angle_publ_flag
C1 N1 C4 107.67(14) . . ?
C1 N1 B1 127.68(14) . . ?
C4 N1 B1 124.59(13) . . ?
C9 N2 C6 107.86(13) . . ?
C9 N2 B1 128.09(14) . . ?
C6 N2 B1 123.89(14) . . ?
F2 B1 F1 109.07(14) . . ?
F2 B1 N1 110.81(14) . . ?
F1 B1 N1 109.48(14) . . ?
F2 B1 N2 109.97(14) . . ?
F1 B1 N2 110.21(13) . . ?
N1 B1 N2 107.28(13) . . ?
N1 C1 C2 109.22(14) . . ?
N1 C1 C10 121.04(15) . . ?
C2 C1 C10 129.73(15) . . ?
C3 C2 C1 106.93(14) . . ?
C3 C2 C18 124.40(16) . . ?
C1 C2 C18 128.65(16) . . ?
C2 C3 C4 107.03(15) . . ?
C2 C3 C20 127.36(16) . . ?
C4 C3 C20 125.62(16) . . ?
N1 C4 C5 120.85(15) . . ?
N1 C4 C3 109.11(14) . . ?
C5 C4 C3 130.02(16) . . ?
C6 C5 C4 121.46(15) . . ?
C6 C5 H5 119.3 . . ?
C4 C5 H5 119.3 . . ?
C5 C6 N2 121.27(15) . . ?
C5 C6 C7 129.84(15) . . ?
N2 C6 C7 108.80(14) . . ?
C8 C7 C6 107.37(14) . . ?
C8 C7 C21 127.89(16) . . ?
C6 C7 C21 124.73(16) . . ?
C7 C8 C9 106.90(14) . . ?
C7 C8 C22 124.30(15) . . ?
C9 C8 C22 128.79(16) . . ?
N2 C9 C8 109.05(14) . . ?
N2 C9 C24 120.01(14) . . ?
C8 C9 C24 130.94(15) . . ?
C11 C10 C1 124.01(16) . . ?
C11 C10 H10 118.0 . . ?
C1 C10 H10 118.0 . . ?
C10 C11 C12 127.38(16) . . ?
C10 C11 H11 116.3 . . ?
C12 C11 H11 116.3 . . ?
C17 C12 C13 118.22(15) . . ?
C17 C12 C11 123.71(15) . . ?
C13 C12 C11 118.06(15) . . ?
C14 C13 C12 121.19(16) . . ?
C14 C13 H13 119.4 . . ?
C12 C13 H13 119.4 . . ?
C13 C14 C15 119.08(15) . . ?
C13 C14 H14 120.5 . . ?
C15 C14 H14 120.5 . . ?
C14 C15 C16 121.40(16) . . ?
C14 C15 Br1 118.85(13) . . ?
C16 C15 Br1 119.73(13) . . ?
C17 C16 C15 119.09(16) . . ?
C17 C16 H16 120.5 . . ?
C15 C16 H16 120.5 . . ?
C16 C17 C12 121.01(15) . . ?
C16 C17 H17 119.5 . . ?
C12 C17 H17 119.5 . . ?
C2 C18 C19 113.87(15) . . ?
C2 C18 H18A 108.8 . . ?
C19 C18 H18A 108.8 . . ?
C2 C18 H18B 108.8 . . ?
C19 C18 H18B 108.8 . . ?
H18A C18 H18B 107.7 . . ?
C18 C19 H19A 109.5 . . ?
C18 C19 H19B 109.5 . . ?
H19A C19 H19B 109.5 . . ?
C18 C19 H19C 109.5 . . ?
H19A C19 H19C 109.5 . . ?
H19B C19 H19C 109.5 . . ?
C3 C20 H20A 109.5 . . ?
C3 C20 H20B 109.5 . . ?
H20A C20 H20B 109.5 . . ?
C3 C20 H20C 109.5 . . ?
H20A C20 H20C 109.5 . . ?
H20B C20 H20C 109.5 . . ?
C7 C21 H21A 109.5 . . ?
C7 C21 H21B 109.5 . . ?
H21A C21 H21B 109.5 . . ?
C7 C21 H21C 109.5 . . ?
H21A C21 H21C 109.5 . . ?
H21B C21 H21C 109.5 . . ?
C8 C22 C23 113.32(16) . . ?
C8 C22 H22A 108.9 . . ?
C23 C22 H22A 108.9 . . ?
C8 C22 H22B 108.9 . . ?
C23 C22 H22B 108.9 . . ?
H22A C22 H22B 107.7 . . ?
C22 C23 H23A 109.5 . . ?
C22 C23 H23B 109.5 . . ?
H23A C23 H23B 109.5 . . ?
C22 C23 H23C 109.5 . . ?
H23A C23 H23C 109.5 . . ?
H23B C23 H23C 109.5 . . ?
C25 C24 C9 126.24(16) . . ?
C25 C24 H24 116.9 . . ?
C9 C24 H24 116.9 . . ?
C24 C25 C26 125.98(16) . . ?
C24 C25 H25 117.0 . . ?
C26 C25 H25 117.0 . . ?
C31 C26 C27 118.11(16) . . ?
C31 C26 C25 118.85(15) . . ?
C27 C26 C25 123.02(15) . . ?
C28 C27 C26 121.39(15) . . ?
C28 C27 H27 119.3 . . ?
C26 C27 H27 119.3 . . ?
C27 C28 C29 118.95(16) . . ?
C27 C28 H28 120.5 . . ?
C29 C28 H28 120.5 . . ?
C30 C29 C28 121.50(16) . . ?
C30 C29 Br2 119.03(13) . . ?
C28 C29 Br2 119.47(13) . . ?
C29 C30 C31 118.94(16) . . ?
C29 C30 H30 120.5 . . ?
C31 C30 H30 120.5 . . ?
C30 C31 C26 121.09(16) . . ?
C30 C31 H31 119.5 . . ?
C26 C31 H31 119.5 . . ?
Cl2A C32A Cl1A 110.9(7) . . ?
Cl2A C32A H32A 109.5 . . ?
Cl1A C32A H32A 109.5 . . ?
Cl2A C32A H32B 109.5 . . ?
Cl1A C32A H32B 109.5 . . ?
H32A C32A H32B 108.1 . . ?
Cl1B C32B Cl2B 113.7(12) . . ?
Cl1B C32B H32C 108.8 . . ?
Cl2B C32B H32C 108.8 . . ?
Cl1B C32B H32D 108.8 . . ?
Cl2B C32B H32D 108.8 . . ?
H32C C32B H32D 107.7 . . ?
Cl1C C32C Cl2C 109.0(15) . . ?
Cl1C C32C H32E 109.9 . . ?
Cl2C C32C H32E 109.9 . . ?
Cl1C C32C H32F 109.9 . . ?
Cl2C C32C H32F 109.9 . . ?
H32E C32C H32F 108.3 . . ?

loop_
_geom_bond_atom_site_label_1
_geom_bond_atom_site_label_2
_geom_bond_distance
_geom_bond_site_symmetry_2
_geom_bond_publ_flag
Br1 C15 1.8973(16) . ?
Br2 C29 1.8948(17) . ?
F1 B1 1.403(2) . ?
F2 B1 1.387(2) . ?
N1 C1 1.368(2) . ?
N1 C4 1.385(2) . ?
N1 B1 1.555(2) . ?
N2 C9 1.367(2) . ?
N2 C6 1.385(2) . ?
N2 B1 1.561(2) . ?
C1 C2 1.426(2) . ?
C1 C10 1.444(2) . ?
C2 C3 1.393(2) . ?
C2 C18 1.501(2) . ?
C3 C4 1.416(2) . ?
C3 C20 1.494(2) . ?
C4 C5 1.390(2) . ?
C5 C6 1.383(2) . ?
C5 H5 0.9500 . ?
C6 C7 1.422(2) . ?
C7 C8 1.384(2) . ?
C7 C21 1.494(2) . ?
C8 C9 1.434(2) . ?
C8 C22 1.503(2) . ?
C9 C24 1.442(2) . ?
C10 C11 1.350(2) . ?
C10 H10 0.9500 . ?
C11 C12 1.459(2) . ?
C11 H11 0.9500 . ?
C12 C17 1.403(2) . ?
C12 C13 1.405(2) . ?
C13 C14 1.382(2) . ?
C13 H13 0.9500 . ?
C14 C15 1.387(2) . ?
C14 H14 0.9500 . ?
C15 C16 1.388(2) . ?
C16 C17 1.386(2) . ?
C16 H16 0.9500 . ?
C17 H17 0.9500 . ?
C18 C19 1.532(3) . ?
C18 H18A 0.9900 . ?
C18 H18B 0.9900 . ?
C19 H19A 0.9800 . ?
C19 H19B 0.9800 . ?
C19 H19C 0.9800 . ?
C20 H20A 0.9800 . ?
C20 H20B 0.9800 . ?
C20 H20C 0.9800 . ?
C21 H21A 0.9800 . ?
C21 H21B 0.9800 . ?
C21 H21C 0.9800 . ?
C22 C23 1.526(3) . ?
C22 H22A 0.9900 . ?
C22 H22B 0.9900 . ?
C23 H23A 0.9800 . ?
C23 H23B 0.9800 . ?
C23 H23C 0.9800 . ?
C24 C25 1.345(2) . ?
C24 H24 0.9500 . ?
C25 C26 1.460(2) . ?
C25 H25 0.9500 . ?
C26 C31 1.398(2) . ?
C26 C27 1.403(2) . ?
C27 C28 1.379(2) . ?
C27 H27 0.9500 . ?
C28 C29 1.388(2) . ?
C28 H28 0.9500 . ?
C29 C30 1.382(2) . ?
C30 C31 1.391(3) . ?
C30 H30 0.9500 . ?
C31 H31 0.9500 . ?
C32A Cl2A 1.764(9) . ?
C32A Cl1A 1.765(7) . ?
C32A H32A 0.9900 . ?
C32A H32B 0.9900 . ?
C32B Cl1B 1.724(13) . ?
C32B Cl2B 1.752(13) . ?
C32B H32C 0.9900 . ?
C32B H32D 0.9900 . ?
C32C Cl1C 1.745(16) . ?
C32C Cl2C 1.752(17) . ?
C32C H32E 0.9900 . ?
C32C H32F 0.9900 . ?

loop_
_geom_torsion_atom_site_label_1
_geom_torsion_atom_site_label_2
_geom_torsion_atom_site_label_3
_geom_torsion_atom_site_label_4
_geom_torsion
_geom_torsion_site_symmetry_1
_geom_torsion_site_symmetry_2
_geom_torsion_site_symmetry_3
_geom_torsion_site_symmetry_4
_geom_torsion_publ_flag
C1 N1 B1 F2 60.9(2) . . . . ?
C4 N1 B1 F2 -115.59(17) . . . . ?
C1 N1 B1 F1 -59.4(2) . . . . ?
C4 N1 B1 F1 124.07(16) . . . . ?
C1 N1 B1 N2 -179.01(15) . . . . ?
C4 N1 B1 N2 4.5(2) . . . . ?
C9 N2 B1 F2 -63.4(2) . . . . ?
C6 N2 B1 F2 111.37(17) . . . . ?
C9 N2 B1 F1 56.8(2) . . . . ?
C6 N2 B1 F1 -128.35(16) . . . . ?
C9 N2 B1 N1 175.97(15) . . . . ?
C6 N2 B1 N1 -9.2(2) . . . . ?
C4 N1 C1 C2 -2.43(19) . . . . ?
B1 N1 C1 C2 -179.43(15) . . . . ?
C4 N1 C1 C10 176.55(15) . . . . ?
B1 N1 C1 C10 -0.4(3) . . . . ?
N1 C1 C2 C3 1.84(19) . . . . ?
C10 C1 C2 C3 -177.02(17) . . . . ?
N1 C1 C2 C18 -176.38(16) . . . . ?
C10 C1 C2 C18 4.8(3) . . . . ?
C1 C2 C3 C4 -0.51(19) . . . . ?
C18 C2 C3 C4 177.80(16) . . . . ?
C1 C2 C3 C20 -179.98(17) . . . . ?
C18 C2 C3 C20 -1.7(3) . . . . ?
C1 N1 C4 C5 -176.39(16) . . . . ?
B1 N1 C4 C5 0.7(3) . . . . ?
C1 N1 C4 C3 2.11(19) . . . . ?
B1 N1 C4 C3 179.22(15) . . . . ?
C2 C3 C4 N1 -0.96(19) . . . . ?
C20 C3 C4 N1 178.51(16) . . . . ?
C2 C3 C4 C5 177.35(18) . . . . ?
C20 C3 C4 C5 -3.2(3) . . . . ?
N1 C4 C5 C6 -2.3(3) . . . . ?
C3 C4 C5 C6 179.59(17) . . . . ?
C4 C5 C6 N2 -2.5(3) . . . . ?
C4 C5 C6 C7 -178.67(17) . . . . ?
C9 N2 C6 C5 -175.33(16) . . . . ?
B1 N2 C6 C5 9.0(2) . . . . ?
C9 N2 C6 C7 1.53(19) . . . . ?
B1 N2 C6 C7 -174.18(15) . . . . ?
C5 C6 C7 C8 175.49(18) . . . . ?
N2 C6 C7 C8 -1.0(2) . . . . ?
C5 C6 C7 C21 -5.3(3) . . . . ?
N2 C6 C7 C21 178.24(16) . . . . ?
C6 C7 C8 C9 0.12(19) . . . . ?
C21 C7 C8 C9 -179.10(17) . . . . ?
C6 C7 C8 C22 179.01(16) . . . . ?
C21 C7 C8 C22 -0.2(3) . . . . ?
C6 N2 C9 C8 -1.45(19) . . . . ?
B1 N2 C9 C8 174.02(15) . . . . ?
C6 N2 C9 C24 177.89(15) . . . . ?
B1 N2 C9 C24 -6.6(3) . . . . ?
C7 C8 C9 N2 0.82(19) . . . . ?
C22 C8 C9 N2 -178.00(17) . . . . ?
C7 C8 C9 C24 -178.43(17) . . . . ?
C22 C8 C9 C24 2.7(3) . . . . ?
N1 C1 C10 C11 -155.06(17) . . . . ?
C2 C1 C10 C11 23.7(3) . . . . ?
C1 C10 C11 C12 179.41(16) . . . . ?
C10 C11 C12 C17 9.7(3) . . . . ?
C10 C11 C12 C13 -171.74(17) . . . . ?
C17 C12 C13 C14 -0.8(2) . . . . ?
C11 C12 C13 C14 -179.48(16) . . . . ?
C12 C13 C14 C15 0.7(3) . . . . ?
C13 C14 C15 C16 0.1(3) . . . . ?
C13 C14 C15 Br1 178.90(13) . . . . ?
C14 C15 C16 C17 -0.7(3) . . . . ?
Br1 C15 C16 C17 -179.53(13) . . . . ?
C15 C16 C17 C12 0.6(3) . . . . ?
C13 C12 C17 C16 0.2(2) . . . . ?
C11 C12 C17 C16 178.74(16) . . . . ?
C3 C2 C18 C19 81.8(2) . . . . ?
C1 C2 C18 C19 -100.2(2) . . . . ?
C7 C8 C22 C23 88.9(2) . . . . ?
C9 C8 C22 C23 -92.4(2) . . . . ?
N2 C9 C24 C25 -168.07(17) . . . . ?
C8 C9 C24 C25 11.1(3) . . . . ?
C9 C24 C25 C26 177.90(17) . . . . ?
C24 C25 C26 C31 178.10(18) . . . . ?
C24 C25 C26 C27 -3.5(3) . . . . ?
C31 C26 C27 C28 0.8(3) . . . . ?
C25 C26 C27 C28 -177.63(17) . . . . ?
C26 C27 C28 C29 0.1(3) . . . . ?
C27 C28 C29 C30 -0.8(3) . . . . ?
C27 C28 C29 Br2 178.42(13) . . . . ?
C28 C29 C30 C31 0.6(3) . . . . ?
Br2 C29 C30 C31 -178.61(15) . . . . ?
C29 C30 C31 C26 0.3(3) . . . . ?
C27 C26 C31 C30 -0.9(3) . . . . ?
C25 C26 C31 C30 177.51(18) . . . . ?
